data_4125062
loop_
_publ_author_name
'An, Tao'
'Baikie, Tom'
'Orera, Alodia'
'Piltz, Ross O.'
'Meven, Martin'
'Slater, Peter R.'
'Wei, Jun'
'Sanju\'an, Mar\'ia L'
'White, T. J.'

_publ_section_title
;
 Interstitial Oxide Ion Distribution and Transport Mechanism in
 Aluminum-Doped Neodymium Silicate Apatite Electrolytes.
;
_journal_issue 13
_journal_name_full 'Journal of the American Chemical Society'
_journal_page_first 4468
_journal_page_last 4483
_journal_paper_doi 10.1021/jacs.5b13409
_journal_volume 138
_journal_year 2016
_chemical_formula_iupac 'Nd9.33 Si6 O26'
_chemical_formula_sum 'Nd9.569 O25.905 Si6'
_chemical_formula_weight 1963.2
_chemical_melting_point ?
_chemical_name_systematic ' ?'
_space_group_IT_number 176
_symmetry_cell_setting hexagonal
_symmetry_Int_Tables_number 176
_symmetry_space_group_name_Hall '-P 6c'
_symmetry_space_group_name_H-M 'P 63/m'
_cell_angle_alpha 90
_cell_angle_beta 90
_cell_angle_gamma 120
_cell_formula_units_Z 1
_cell_length_a 9.5507
_cell_length_b 9.5507
_cell_length_c 7.0155
_cell_measurement_reflns_used 2053
_cell_measurement_temperature 773
_cell_measurement_theta_max 41.21
_cell_measurement_theta_min 2.46
_cell_volume 554.191
_computing_data_collection 'MAATEL/ANSTO control program'
_computing_data_reduction "'argonne_boxes (Wilkinson et al., 1988) & LaueG (Piltz, 2011)'"
_diffrn_ambient_temperature 773
_diffrn_measured_fraction_theta_full 0.81
_diffrn_measured_fraction_theta_max 0.78
_diffrn_measurement_device 'Laue image-plate diffractometer'
_diffrn_measurement_device_type KOALA
_diffrn_measurement_method Laue
_diffrn_radiation_probe neutron
_diffrn_radiation_type neutron
_diffrn_radiation_wavelength 0.71069
_diffrn_reflns_av_R_equivalents 0.0942
_diffrn_reflns_av_sigmaI/netI 0.0938
_diffrn_reflns_limit_h_max 14
_diffrn_reflns_limit_h_min 0
_diffrn_reflns_limit_k_max 15
_diffrn_reflns_limit_k_min 0
_diffrn_reflns_limit_l_max 12
_diffrn_reflns_limit_l_min -12
_diffrn_reflns_number 2053
_diffrn_reflns_theta_full 27.69
_diffrn_reflns_theta_max 41.21
_diffrn_reflns_theta_min 2.46
_diffrn_source 'nuclear reactor'
_diffrn_source_details 'thermal neutrons, supermirror guides'
_diffrn_source_type "'OPAL reactor, ANSTO, Lucas Heights, Australia'"
_exptl_absorpt_coefficient_mu 0.035
_exptl_absorpt_correction_type multi-scan
_exptl_absorpt_process_details "'R.H. Blessing, Acta Crystallogr., Sect A 1995, 51, 33-38. '"
_exptl_crystal_colour 'violet under sunlight'
_exptl_crystal_density_diffrn 5.8805
_exptl_crystal_density_meas ?
_exptl_crystal_density_method 'not measured'
_exptl_crystal_description irregular
_exptl_crystal_F_000 865
_exptl_crystal_size_max 0.15
_exptl_crystal_size_mid 0.1
_exptl_crystal_size_min 0.08
_refine_diff_density_max 1.92
_refine_diff_density_min -1.71
_refine_ls_extinction_coef 690(100)
_refine_ls_extinction_method 'B-C type 1 Gaussian isotropic (Becker & Coppens, 1974)'
_refine_ls_goodness_of_fit_gt 2.23
_refine_ls_goodness_of_fit_ref 1.94
_refine_ls_number_constraints 6
_refine_ls_number_parameters 46
_refine_ls_number_reflns 1019
_refine_ls_number_restraints 0
_refine_ls_R_factor_all 0.1287
_refine_ls_R_factor_gt 0.0579
_refine_ls_shift/su_max 0.0029
_refine_ls_shift/su_mean 0.0005
_refine_ls_structure_factor_coef F
_refine_ls_weighting_details w=1/(\s^2^(F)+0.0001F^2^)
_refine_ls_weighting_scheme sigma
_refine_ls_wR_factor_gt 0.0498
_refine_ls_wR_factor_ref 0.0544
_reflns_number_gt 659
_reflns_number_total 1019
_reflns_threshold_expression I>3\s(I)
_cod_data_source_file ja5b13409_si_010.cif
_cod_data_source_block I
_cod_depositor_comments
;
The following automatic conversions were performed:

'_chemical_melting_point' value 'not measured' was changed to '?' -
the value is undefined or not given.

'_exptl_crystal_density_meas' value 'not measured' was changed to '?'
- the value is perceived as not measured.

Automatic conversion script
Id: cif_fix_values 4268 2015-11-12 08:31:59Z antanas 
;
_cod_original_cell_volume 554.1913
_cod_database_code 4125062

loop_
_symmetry_equiv_pos_site_id
_symmetry_equiv_pos_as_xyz
1 x,y,z
2 -y,x-y,z
3 -x+y,-x,z
4 -x,-y,z+1/2
5 y,-x+y,z+1/2
6 x-y,x,z+1/2
7 -x,-y,-z
8 y,-x+y,-z
9 x-y,x,-z
10 x,y,-z+1/2
11 -y,x-y,-z+1/2
12 -x+y,-x,-z+1/2

loop_
_atom_site_label
_atom_site_type_symbol
_atom_site_fract_x
_atom_site_fract_y
_atom_site_fract_z
_atom_site_adp_type
_atom_site_U_iso_or_equiv
_atom_site_symmetry_multiplicity
_atom_site_occupancy
_atom_site_calc_flag
Nd1 Nd 0.333333 0.666667 -0.00015(15) Uani 0.0208(4) 4 0.892(6) d
Nd2 Nd 0.01028(9) 0.23880(10) 0.25 Uani 0.0162(3) 6 1 d
Si Si 0.40166(16) 0.37281(17) 0.25 Uani 0.0127(4) 6 1 d
O1 O 0.32349(19) 0.48736(18) 0.25 Uani 0.0305(6) 6 1 d
O2 O 0.59657(15) 0.47305(15) 0.25 Uani 0.0266(4) 6 1 d
O3 O 0.3537(4) 0.2564(2) 0.0617(3) Uani 0.0246(8) 12 0.734(9) d
O3' O 0.3041(10) 0.2463(8) 0.0880(8) Uani 0.0246(8) 12 0.266(9) d
O4 O 0 0 0.25 Uani 0.0521(14) 2 0.952(13) d

loop_
_atom_site_aniso_label
_atom_site_aniso_type_symbol
_atom_site_aniso_U_11
_atom_site_aniso_U_22
_atom_site_aniso_U_33
_atom_site_aniso_U_12
_atom_site_aniso_U_13
_atom_site_aniso_U_23
Nd1 Nd 0.0187(4) 0.0187(4) 0.0249(6) 0.0094(2) 0 0
Nd2 Nd 0.0143(3) 0.0158(4) 0.0160(3) 0.0057(3) 0 0
Si Si 0.0139(6) 0.0127(6) 0.0131(4) 0.0077(5) 0 0
O1 O 0.0460(8) 0.0379(7) 0.0263(5) 0.0351(7) 0 0
O2 O 0.0159(5) 0.0190(6) 0.0391(6) 0.0044(4) 0 0
O3 O 0.0394(14) 0.0261(6) 0.0156(6) 0.0219(8) -0.0086(7) -0.0078(4)
O3' O 0.0394(14) 0.0261(6) 0.0156(6) 0.0219(8) -0.0086(7) -0.0078(4)
O4 O 0.0237(11) 0.0237(11) 0.109(3) 0.0119(6) 0 0

loop_
_atom_type_symbol
_atom_type_scat_length_neutron
_atom_type_scat_source
Nd 7.690 International_Tables_Vol_C
Si 4.149 International_Tables_Vol_C
O 5.803 International_Tables_Vol_C

loop_
_geom_angle_atom_site_label_1
_geom_angle_atom_site_label_2
_geom_angle_atom_site_label_3
_geom_angle_site_symmetry_1
_geom_angle_site_symmetry_3
_geom_angle
O1 Nd1 O1 . 2_665 73.24(6)
O1 Nd1 O1 . 3_565 73.24(7)
O1 Nd1 O2 . 4_664 93.27(5)
O1 Nd1 O2 . 5_564 153.59(6)
O1 Nd1 O2 . 6_554 125.38(4)
O1 Nd1 O3 . 7_665 87.42(7)
O1 Nd1 O3 . 8_565 140.08(7)
O1 Nd1 O3 . 9_555 67.77(8)
O1 Nd1 O1 2_665 3_565 73.24(6)
O1 Nd1 O2 2_665 4_664 125.38(6)
O1 Nd1 O2 2_665 5_564 93.27(4)
O1 Nd1 O2 2_665 6_554 153.59(7)
O1 Nd1 O3 2_665 7_665 67.77(6)
O1 Nd1 O3 2_665 8_565 87.42(8)
O1 Nd1 O3 2_665 9_555 140.08(8)
O1 Nd1 O2 3_565 4_664 153.59(4)
O1 Nd1 O2 3_565 5_564 125.38(6)
O1 Nd1 O2 3_565 6_554 93.27(6)
O1 Nd1 O3 3_565 7_665 140.08(7)
O1 Nd1 O3 3_565 8_565 67.77(6)
O1 Nd1 O3 3_565 9_555 87.42(9)
O2 Nd1 O2 4_664 5_564 75.88(5)
O2 Nd1 O2 4_664 6_554 75.88(6)
O2 Nd1 O3 4_664 7_665 58.77(5)
O2 Nd1 O3 4_664 8_565 125.91(7)
O2 Nd1 O3 4_664 9_555 66.31(9)
O2 Nd1 O2 5_564 6_554 75.88(4)
O2 Nd1 O3 5_564 7_665 66.31(7)
O2 Nd1 O3 5_564 8_565 58.77(6)
O2 Nd1 O3 5_564 9_555 125.91(6)
O2 Nd1 O3 6_554 7_665 125.91(7)
O2 Nd1 O3 6_554 8_565 66.31(6)
O2 Nd1 O3 6_554 9_555 58.77(9)
O3 Nd1 O3 7_665 8_565 117.55(7)
O3 Nd1 O3 7_665 9_555 117.55(12)
O3 Nd1 O3 8_565 9_555 117.55(12)
O1 Nd2 O2 . 3_565 97.86(6)
O1 Nd2 O3 . 2_555 145.27(7)
O1 Nd2 O3 . 6_555 67.98(8)
O1 Nd2 O3 . 9_555 67.98(8)
O1 Nd2 O3 . 11_555 145.27(7)
O1 Nd2 O3' . . 51.26(12)
O1 Nd2 O3' . 2_555 152.00(15)
O1 Nd2 O3' . 6_555 78.2(2)
O1 Nd2 O3' . 9_555 78.2(2)
O1 Nd2 O3' . 10_555 51.26(12)
O1 Nd2 O3' . 11_555 152.00(15)
O1 Nd2 O4 . . 110.91(6)
O2 Nd2 O3 3_565 2_555 69.11(11)
O2 Nd2 O3 3_565 6_555 83.12(14)
O2 Nd2 O3 3_565 9_555 83.12(14)
O2 Nd2 O3 3_565 11_555 69.11(11)
O2 Nd2 O3' 3_565 . 139.52(14)
O2 Nd2 O3' 3_565 2_555 78.3(3)
O2 Nd2 O3' 3_565 6_555 85.8(3)
O2 Nd2 O3' 3_565 9_555 85.8(3)
O2 Nd2 O3' 3_565 10_555 139.52(14)
O2 Nd2 O3' 3_565 11_555 78.3(3)
O2 Nd2 O4 3_565 . 151.23(4)
O3 Nd2 O3 2_555 6_555 137.17(13)
O3 Nd2 O3 2_555 9_555 78.34(10)
O3 Nd2 O3 2_555 11_555 61.81(7)
O3 Nd2 O3' 2_555 . 119.17(14)
O3 Nd2 O3' 2_555 2_555 10.4(3)
O3 Nd2 O3' 2_555 6_555 130.0(3)
O3 Nd2 O3' 2_555 9_555 69.1(2)
O3 Nd2 O3' 2_555 10_555 151.30(18)
O3 Nd2 O3' 2_555 11_555 59.41(15)
O3 Nd2 O4 2_555 . 86.39(11)
O3 Nd2 O3 6_555 9_555 131.23(11)
O3 Nd2 O3 6_555 11_555 78.34(10)
O3 Nd2 O3' 6_555 . 103.22(17)
O3 Nd2 O3' 6_555 2_555 137.53(18)
O3 Nd2 O3' 6_555 6_555 11.14(19)
O3 Nd2 O3' 6_555 9_555 142.4(2)
O3 Nd2 O3' 6_555 10_555 62.45(19)
O3 Nd2 O3' 6_555 11_555 84.02(17)
O3 Nd2 O4 6_555 . 107.17(12)
O3 Nd2 O3 9_555 11_555 137.17(13)
O3 Nd2 O3' 9_555 . 62.45(19)
O3 Nd2 O3' 9_555 2_555 84.02(17)
O3 Nd2 O3' 9_555 6_555 142.4(2)
O3 Nd2 O3' 9_555 9_555 11.14(19)
O3 Nd2 O3' 9_555 10_555 103.22(17)
O3 Nd2 O3' 9_555 11_555 137.53(18)
O3 Nd2 O4 9_555 . 107.17(12)
O3 Nd2 O3' 11_555 . 151.30(18)
O3 Nd2 O3' 11_555 2_555 59.41(15)
O3 Nd2 O3' 11_555 6_555 69.1(2)
O3 Nd2 O3' 11_555 9_555 130.0(3)
O3 Nd2 O3' 11_555 10_555 119.17(14)
O3 Nd2 O3' 11_555 11_555 10.4(3)
O3 Nd2 O4 11_555 . 86.39(11)
O3' Nd2 O3' . 2_555 115.7(3)
O3' Nd2 O3' . 6_555 108.1(3)
O3' Nd2 O3' . 9_555 64.7(3)
O3' Nd2 O3' . 10_555 44.60(18)
O3' Nd2 O3' . 11_555 141.7(3)
O3' Nd2 O4 . . 65.59(13)
O3' Nd2 O3' 2_555 6_555 128.5(3)
O3' Nd2 O3' 2_555 9_555 73.9(3)
O3' Nd2 O3' 2_555 10_555 141.7(3)
O3' Nd2 O3' 2_555 11_555 55.04(19)
O3' Nd2 O4 2_555 . 76.3(3)
O3' Nd2 O3' 6_555 9_555 153.5(3)
O3' Nd2 O3' 6_555 10_555 64.7(3)
O3' Nd2 O3' 6_555 11_555 73.9(3)
O3' Nd2 O4 6_555 . 99.7(3)
O3' Nd2 O3' 9_555 10_555 108.1(3)
O3' Nd2 O3' 9_555 11_555 128.5(3)
O3' Nd2 O4 9_555 . 99.7(3)
O3' Nd2 O3' 10_555 11_555 115.7(3)
O3' Nd2 O4 10_555 . 65.59(13)
O3' Nd2 O4 11_555 . 76.3(3)
O1 Si O2 . . 112.83(11)
O1 Si O3 . . 113.30(16)
O1 Si O3 . 10_555 113.30(16)
O1 Si O3' . . 103.0(4)
O1 Si O3' . 10_555 103.0(4)
O2 Si O3 . . 104.55(16)
O2 Si O3 . 10_555 104.55(16)
O2 Si O3' . . 121.2(3)
O2 Si O3' . 10_555 121.2(3)
O3 Si O3 . 10_555 107.55(13)
O3 Si O3' . . 16.7(4)
O3 Si O3' . 10_555 101.7(2)
O3 Si O3' 10_555 . 101.7(2)
O3 Si O3' 10_555 10_555 16.7(4)
O3' Si O3' . 10_555 92.1(3)
Nd1 O1 Nd1 . 10_555 92.93(7)
Nd1 O1 Nd2 . . 104.64(6)
Nd1 O1 Si . . 128.03(5)
Nd1 O1 O1 . 2_665 53.38(4)
Nd1 O1 O1 . 3_565 53.38(5)
Nd1 O1 O2 . . 109.98(5)
Nd1 O1 O3 . . 103.91(5)
Nd1 O1 O3 . 6_555 128.19(13)
Nd1 O1 O3 . 9_555 61.26(8)
Nd1 O1 O3 . 10_555 161.41(9)
Nd1 O1 O3' . . 106.37(15)
Nd1 O1 O3' . 10_555 160.67(15)
Nd1 O1 Nd2 10_555 . 104.64(6)
Nd1 O1 Si 10_555 . 128.03(5)
Nd1 O1 O1 10_555 2_665 53.38(4)
Nd1 O1 O1 10_555 3_565 53.38(5)
Nd1 O1 O2 10_555 . 109.98(5)
Nd1 O1 O3 10_555 . 161.41(9)
Nd1 O1 O3 10_555 6_555 61.26(8)
Nd1 O1 O3 10_555 9_555 128.19(13)
Nd1 O1 O3 10_555 10_555 103.91(5)
Nd1 O1 O3' 10_555 . 160.67(15)
Nd1 O1 O3' 10_555 10_555 106.37(15)
Nd2 O1 Si . . 95.05(8)
Nd2 O1 O1 . 2_665 141.52(10)
Nd2 O1 O1 . 3_565 81.52(6)
Nd2 O1 O2 . . 128.74(8)
Nd2 O1 O3 . . 78.97(8)
Nd2 O1 O3 . 6_555 50.49(6)
Nd2 O1 O3 . 9_555 50.49(6)
Nd2 O1 O3 . 10_555 78.97(8)
Nd2 O1 O3' . . 69.8(2)
Nd2 O1 O3' . 10_555 69.8(2)
Si O1 O1 . 2_665 123.42(9)
Si O1 O1 . 3_565 176.58(9)
Si O1 O2 . . 33.69(6)
Si O1 O3 . . 33.75(8)
Si O1 O3 . 6_555 101.49(12)
Si O1 O3 . 9_555 101.49(12)
Si O1 O3 . 10_555 33.75(8)
Si O1 O3' . . 38.2(2)
Si O1 O3' . 10_555 38.2(2)
O1 O1 O1 2_665 3_565 60.00(7)
O1 O1 O2 2_665 . 89.73(6)
O1 O1 O3 2_665 . 132.82(8)
O1 O1 O3 2_665 6_555 114.12(10)
O1 O1 O3 2_665 9_555 114.12(10)
O1 O1 O3 2_665 10_555 132.82(8)
O1 O1 O3' 2_665 . 141.33(16)
O1 O1 O3' 2_665 10_555 141.33(16)
O1 O1 O2 3_565 . 149.73(7)
O1 O1 O3 3_565 . 144.50(9)
O1 O1 O3 3_565 6_555 76.35(12)
O1 O1 O3 3_565 9_555 76.35(12)
O1 O1 O3 3_565 10_555 144.50(9)
O1 O1 O3' 3_565 . 139.5(2)
O1 O1 O3' 3_565 10_555 139.5(2)
O2 O1 O3 . . 57.01(9)
O2 O1 O3 . 6_555 120.68(11)
O2 O1 O3 . 9_555 120.68(11)
O2 O1 O3 . 10_555 57.01(9)
O2 O1 O3' . . 65.0(2)
O2 O1 O3' . 10_555 65.0(2)
O3 O1 O3 . 6_555 111.75(11)
O3 O1 O3 . 9_555 68.33(13)
O3 O1 O3 . 10_555 58.41(9)
O3 O1 O3' . . 9.2(2)
O3 O1 O3' . 10_555 57.21(17)
O3 O1 O3 6_555 9_555 98.58(10)
O3 O1 O3 6_555 10_555 68.33(13)
O3 O1 O3' 6_555 . 104.11(17)
O3 O1 O3' 6_555 10_555 63.4(2)
O3 O1 O3 9_555 10_555 111.75(11)
O3 O1 O3' 9_555 . 63.4(2)
O3 O1 O3' 9_555 10_555 104.11(17)
O3 O1 O3' 10_555 . 57.21(17)
O3 O1 O3' 10_555 10_555 9.2(2)
O3' O1 O3' . 10_555 54.3(2)
Nd1 O2 Nd1 4_665 7_665 89.54(6)
Nd1 O2 Nd2 4_665 2_665 115.56(4)
Nd1 O2 Si 4_665 . 102.82(6)
Nd1 O2 O1 4_665 . 123.85(4)
Nd1 O2 O3 4_665 . 107.87(8)
Nd1 O2 O3 4_665 3_665 99.45(10)
Nd1 O2 O3 4_665 10_555 65.35(9)
Nd1 O2 O3 4_665 12_665 60.93(8)
Nd1 O2 O3' 4_665 . 107.76(17)
Nd1 O2 O3' 4_665 10_555 74.30(19)
Nd1 O2 Nd2 7_665 2_665 115.56(4)
Nd1 O2 Si 7_665 . 102.82(6)
Nd1 O2 O1 7_665 . 123.85(4)
Nd1 O2 O3 7_665 . 65.35(9)
Nd1 O2 O3 7_665 3_665 60.93(8)
Nd1 O2 O3 7_665 10_555 107.87(8)
Nd1 O2 O3 7_665 12_665 99.45(10)
Nd1 O2 O3' 7_665 . 74.30(19)
Nd1 O2 O3' 7_665 10_555 107.76(17)
Nd2 O2 Si 2_665 . 124.36(11)
Nd2 O2 O1 2_665 . 90.88(7)
Nd2 O2 O3 2_665 . 136.52(9)
Nd2 O2 O3 2_665 3_665 57.09(10)
Nd2 O2 O3 2_665 10_555 136.52(9)
Nd2 O2 O3 2_665 12_665 57.09(10)
Nd2 O2 O3' 2_665 . 135.2(2)
Nd2 O2 O3' 2_665 10_555 135.2(2)
Si O2 O1 . . 33.48(8)
Si O2 O3 . . 38.07(9)
Si O2 O3 . 3_665 152.32(6)
Si O2 O3 . 10_555 38.07(9)
Si O2 O3 . 12_665 152.32(6)
Si O2 O3' . . 29.04(18)
Si O2 O3' . 10_555 29.04(18)
O1 O2 O3 . . 62.05(10)
O1 O2 O3 . 3_665 135.20(11)
O1 O2 O3 . 10_555 62.05(10)
O1 O2 O3 . 12_665 135.20(11)
O1 O2 O3' . . 54.2(2)
O1 O2 O3' . 10_555 54.2(2)
O3 O2 O3 . 3_665 118.55(9)
O3 O2 O3 . 10_555 61.85(8)
O3 O2 O3 . 12_665 162.24(15)
O3 O2 O3' . . 9.0(2)
O3 O2 O3' . 10_555 55.42(13)
O3 O2 O3 3_665 10_555 162.24(15)
O3 O2 O3 3_665 12_665 54.97(8)
O3 O2 O3' 3_665 . 126.83(15)
O3 O2 O3' 3_665 10_555 167.6(2)
O3 O2 O3 10_555 12_665 118.55(9)
O3 O2 O3' 10_555 . 55.42(13)
O3 O2 O3' 10_555 10_555 9.0(2)
O3 O2 O3' 12_665 . 167.6(2)
O3 O2 O3' 12_665 10_555 126.83(15)
O3' O2 O3' . 10_555 48.24(17)
Nd1 O3 Nd2 7_665 3_555 104.58(14)
Nd1 O3 Nd2 7_665 5_554 105.29(11)
Nd1 O3 Si 7_665 . 92.74(15)
Nd1 O3 O1 7_665 . 113.95(9)
Nd1 O3 O1 7_665 5_554 50.97(8)
Nd1 O3 O2 7_665 . 55.88(8)
Nd1 O3 O2 7_665 2_655 52.76(8)
Nd1 O3 O3 7_665 10_555 99.09(15)
Nd1 O3 O3' 7_665 . 165.8(8)
Nd1 O3 O3' 7_665 8_555 89.7(2)
Nd1 O3 O3' 7_665 10_555 109.1(3)
Nd2 O3 Nd2 3_555 5_554 113.43(8)
Nd2 O3 Si 3_555 . 95.26(10)
Nd2 O3 O1 3_555 . 111.72(10)
Nd2 O3 O1 3_555 5_554 98.26(11)
Nd2 O3 O2 3_555 . 108.58(11)
Nd2 O3 O2 3_555 2_655 53.80(7)
Nd2 O3 O3 3_555 10_555 59.10(6)
Nd2 O3 O3' 3_555 . 71.0(10)
Nd2 O3 O3' 3_555 8_555 53.18(13)
Nd2 O3 O3' 3_555 10_555 58.04(17)
Nd2 O3 Si 5_554 . 140.1(2)
Nd2 O3 O1 5_554 . 107.81(15)
Nd2 O3 O1 5_554 5_554 61.53(7)
Nd2 O3 O2 5_554 . 137.37(9)
Nd2 O3 O2 5_554 2_655 134.80(13)
Nd2 O3 O3 5_554 10_555 155.6(2)
Nd2 O3 O3' 5_554 . 88.7(9)
Nd2 O3 O3' 5_554 8_555 69.08(18)
Nd2 O3 O3' 5_554 10_555 145.6(3)
Si O3 O1 . . 32.96(10)
Si O3 O1 . 5_554 143.4(2)
Si O3 O2 . . 37.38(9)
Si O3 O2 . 2_655 84.32(15)
Si O3 O3 . 10_555 36.22(8)
Si O3 O3' . . 74.6(7)
Si O3 O3' . 8_555 147.71(19)
Si O3 O3' . 10_555 38.28(15)
O1 O3 O1 . 5_554 149.68(9)
O1 O3 O2 . . 60.94(7)
O1 O3 O2 . 2_655 117.17(9)
O1 O3 O3 . 10_555 60.79(9)
O1 O3 O3' . . 58.0(8)
O1 O3 O3' . 8_555 155.7(2)
O1 O3 O3' . 10_555 57.0(2)
O1 O3 O2 5_554 . 106.06(14)
O1 O3 O2 5_554 2_655 76.79(11)
O1 O3 O3 5_554 10_555 139.29(19)
O1 O3 O3' 5_554 . 142.0(8)
O1 O3 O3' 5_554 8_555 51.53(14)
O1 O3 O3' 5_554 10_555 147.1(3)
O2 O3 O2 . 2_655 68.32(10)
O2 O3 O3 . 10_555 59.07(8)
O2 O3 O3' . . 111.9(8)
O2 O3 O3' . 8_555 138.0(3)
O2 O3 O3' . 10_555 66.57(17)
O2 O3 O3 2_655 10_555 62.52(11)
O2 O3 O3' 2_655 . 118.2(10)
O2 O3 O3' 2_655 8_555 71.7(2)
O2 O3 O3' 2_655 10_555 70.7(3)
O3 O3 O3' 10_555 . 66.9(8)
O3 O3 O3' 10_555 8_555 111.68(16)
O3 O3 O3' 10_555 10_555 10.0(2)
O3' O3 O3' . 8_555 97.7(9)
O3' O3 O3' . 10_555 56.9(9)
O3' O3 O3' 8_555 10_555 111.2(2)
Nd2 O3' Nd2 . 3_555 89.8(2)
Nd2 O3' Nd2 . 5_554 99.4(3)
Nd2 O3' Si . . 86.1(4)
Nd2 O3' O1 . . 59.0(2)
Nd2 O3' O2 . . 115.3(2)
Nd2 O3' O3 . . 170.9(11)
Nd2 O3' O3 . 9_555 48.48(19)
Nd2 O3' O3 . 10_555 77.6(2)
Nd2 O3' O3' . 8_555 115.1(3)
Nd2 O3' O3' . 9_555 48.4(2)
Nd2 O3' O3' . 10_555 67.7(3)
Nd2 O3' O4 . . 44.46(13)
Nd2 O3' Nd2 3_555 5_554 116.3(3)
Nd2 O3' Si 3_555 . 101.3(3)
Nd2 O3' O1 3_555 . 124.0(2)
Nd2 O3' O2 3_555 . 105.5(3)
Nd2 O3' O3 3_555 . 98.6(12)
Nd2 O3' O3 3_555 9_555 128.3(3)
Nd2 O3' O3 3_555 10_555 62.54(17)
Nd2 O3' O3' 3_555 8_555 52.7(2)
Nd2 O3' O3' 3_555 9_555 121.1(3)
Nd2 O3' O3' 3_555 10_555 62.5(2)
Nd2 O3' O4 3_555 . 48.35(11)
Nd2 O3' Si 5_554 . 141.9(4)
Nd2 O3' O1 5_554 . 114.0(4)
Nd2 O3' O2 5_554 . 125.1(2)
Nd2 O3' O3 5_554 . 80.2(8)
Nd2 O3' O3 5_554 9_555 57.7(2)
Nd2 O3' O3 5_554 10_555 176.6(4)
Nd2 O3' O3' 5_554 8_555 66.9(2)
Nd2 O3' O3' 5_554 9_555 53.4(2)
Nd2 O3' O3' 5_554 10_555 166.7(5)
Nd2 O3' O4 5_554 . 101.9(2)
Si O3' O1 . . 38.9(2)
Si O3' O2 . . 29.72(19)
Si O3' O3 . . 88.7(8)
Si O3' O3 . 9_555 103.9(5)
Si O3' O3 . 10_555 39.98(15)
Si O3' O3' . 8_555 143.6(6)
Si O3' O3' . 9_555 112.3(5)
Si O3' O3' . 10_555 44.0(2)
Si O3' O4 . . 107.9(3)
O1 O3' O2 . . 60.80(14)
O1 O3' O3 . . 112.8(9)
O1 O3' O3 . 9_555 65.1(3)
O1 O3' O3 . 10_555 65.78(17)
O1 O3' O3' . 8_555 174.0(4)
O1 O3' O3' . 9_555 73.4(3)
O1 O3' O3' . 10_555 62.8(3)
O1 O3' O4 . . 98.8(3)
O2 O3' O3 . . 59.0(7)
O2 O3' O3 . 9_555 118.6(3)
O2 O3' O3 . 10_555 58.01(15)
O2 O3' O3' . 8_555 124.0(4)
O2 O3' O3' . 9_555 127.7(3)
O2 O3' O3' . 10_555 65.9(2)
O2 O3' O4 . . 132.8(2)
O3 O3' O3 . 9_555 126.2(10)
O3 O3' O3 . 10_555 103.1(10)
O3 O3' O3' . 8_555 73.2(9)
O3 O3' O3' . 9_555 127.8(10)
O3 O3' O3' . 10_555 113.1(10)
O3 O3' O4 . . 144.6(11)
O3 O3' O3 9_555 10_555 120.2(4)
O3 O3' O3' 9_555 8_555 112.3(3)
O3 O3' O3' 9_555 9_555 9.12(18)
O3 O3' O3' 9_555 10_555 111.7(5)
O3 O3' O4 9_555 . 81.0(3)
O3 O3' O3' 10_555 8_555 112.9(3)
O3 O3' O3' 10_555 9_555 124.0(4)
O3 O3' O3' 10_555 10_555 10.0(3)
O3 O3' O4 10_555 . 74.89(17)
O3' O3' O3' 8_555 9_555 103.7(3)
O3' O3' O3' 8_555 10_555 114.8(4)
O3' O3' O4 8_555 . 75.32(19)
O3' O3' O3' 9_555 10_555 114.8(5)
O3' O3' O4 9_555 . 75.3(3)
O3' O3' O4 10_555 . 67.0(2)
Nd2 O4 Nd2 . 2_555 120.00(4)
Nd2 O4 Nd2 . 3_555 120.00(3)
Nd2 O4 O3' . . 70.0(2)
Nd2 O4 O3' . 2_555 55.4(2)
Nd2 O4 O3' . 3_555 155.64(17)
Nd2 O4 O3' . 10_555 70.0(2)
Nd2 O4 O3' . 11_555 55.4(2)
Nd2 O4 O3' . 12_555 155.64(17)
Nd2 O4 Nd2 2_555 3_555 120.00(4)
Nd2 O4 O3' 2_555 . 155.64(12)
Nd2 O4 O3' 2_555 2_555 69.95(18)
Nd2 O4 O3' 2_555 3_555 55.4(2)
Nd2 O4 O3' 2_555 10_555 155.64(12)
Nd2 O4 O3' 2_555 11_555 69.95(18)
Nd2 O4 O3' 2_555 12_555 55.4(2)
Nd2 O4 O3' 3_555 . 55.4(2)
Nd2 O4 O3' 3_555 2_555 155.64(11)
Nd2 O4 O3' 3_555 3_555 70.0(2)
Nd2 O4 O3' 3_555 10_555 55.4(2)
Nd2 O4 O3' 3_555 11_555 155.64(11)
Nd2 O4 O3' 3_555 12_555 70.0(2)
O3' O4 O3' . 2_555 105.7(2)
O3' O4 O3' . 3_555 105.7(2)
O3' O4 O3' . 10_555 46.09(16)
O3' O4 O3' . 11_555 125.2(3)
O3' O4 O3' . 12_555 125.2(3)
O3' O4 O3' 2_555 3_555 105.7(3)
O3' O4 O3' 2_555 10_555 125.2(3)
O3' O4 O3' 2_555 11_555 46.09(19)
O3' O4 O3' 2_555 12_555 125.2(3)
O3' O4 O3' 3_555 10_555 125.2(3)
O3' O4 O3' 3_555 11_555 125.2(3)
O3' O4 O3' 3_555 12_555 46.09(18)
O3' O4 O3' 10_555 11_555 105.7(2)
O3' O4 O3' 10_555 12_555 105.7(2)
O3' O4 O3' 11_555 12_555 105.7(3)

loop_
_geom_bond_atom_site_label_1
_geom_bond_atom_site_label_2
_geom_bond_site_symmetry_2
_geom_bond_distance
Nd1 O1 . 2.4208(15)
Nd1 O1 2_665 2.4208(13)
Nd1 O1 3_565 2.421(2)
Nd1 O2 4_664 2.4889(14)
Nd1 O2 5_564 2.4889(13)
Nd1 O2 6_554 2.4889(15)
Nd1 O3 7_665 2.732(4)
Nd1 O3 8_565 2.732(5)
Nd1 O3 9_555 2.732(3)
Nd2 O1 . 2.7355(15)
Nd2 O2 3_565 2.473(2)
Nd2 O3 2_555 2.572(2)
Nd2 O3 6_555 2.401(2)
Nd2 O3 9_555 2.401(2)
Nd2 O3 11_555 2.572(2)
Nd2 O3' . 2.995(10)
Nd2 O3' 2_555 2.460(6)
Nd2 O3' 6_555 2.436(6)
Nd2 O3' 9_555 2.436(6)
Nd2 O3' 10_555 2.995(10)
Nd2 O3' 11_555 2.460(6)
Nd2 O4 . 2.2333(10)
Si O1 . 1.603(3)
Si O2 . 1.6124(18)
Si O3 . 1.638(2)
Si O3 10_555 1.638(2)
Si O3' . 1.579(6)
Si O3' 10_555 1.579(6)
O1 O1 2_665 2.888(3)
O1 O1 3_565 2.888(3)
O1 O2 . 2.679(3)
O1 O3 . 2.707(4)
O1 O3 6_555 2.885(3)
O1 O3 9_555 2.885(3)
O1 O3 10_555 2.707(4)
O1 O3' . 2.490(8)
O1 O3' 10_555 2.490(8)
O2 O3 . 2.571(3)
O2 O3 3_665 2.863(4)
O2 O3 10_555 2.571(3)
O2 O3 12_665 2.863(4)
O2 O3' . 2.781(7)
O2 O3' 10_555 2.781(7)
O3 O3 10_555 2.642(3)
O3 O3' . 0.471(10)
O3 O3' 8_555 2.843(11)
O3 O3' 10_555 2.496(6)
O3' O3' 8_555 2.943(14)
O3' O3' 9_555 2.943(16)
O3' O3' 10_555 2.273(8)
O3' O4 . 2.903(7)
